data_2214771
loop_
_publ_author_name
'Zhong-Xiang Du'
'Jun-Xia Li'

_publ_section_title
;<i>catena</i>-Poly[[[aquabis(acetato-\k<i>O</i>)copper(II)]-\m-1,3-di-4-pyridylpropane-\k^2^<i>N</i>:<i>N</i>']
 monohydrate]
;
_journal_coeditor_code KP2117
_journal_issue 8
_journal_name_full 'Acta Crystallographica Section E'
_journal_page_first m2133
_journal_page_last m2134
_journal_paper_doi 10.1107/S160053680703334X
_journal_volume 63
_journal_year 2007
_chemical_formula_iupac '[Cu (C2 H3 O2)2 (C13 H14 N2) (H2 O)], H2 O'
_chemical_formula_moiety 'C17 H22 Cu N2 O5, H2 O'
_chemical_formula_sum 'C17 H24 Cu N2 O6'
_chemical_formula_weight 415.92
_chemical_name_systematic
;
catena-Poly[[[aquabis(acetato-\kO)copper(II)]-\m-1,3-di-4-pyridylpropane-\
\k^2^N:N'] monohydrate]
;
_space_group_IT_number 43
_symmetry_cell_setting orthorhombic
_symmetry_space_group_name_Hall 'F 2 -2d'
_symmetry_space_group_name_H-M 'F d d 2'
_atom_sites_solution_hydrogens geom
_atom_sites_solution_primary direct
_atom_sites_solution_secondary difmap
_audit_creation_method SHELXL-97
_cell_angle_alpha 90.00
_cell_angle_beta 90.00
_cell_angle_gamma 90.00
_cell_formula_units_Z 16
_cell_length_a 18.988(3)
_cell_length_b 32.249(6)
_cell_length_c 12.883(2)
_cell_measurement_reflns_used 1579
_cell_measurement_temperature 291(2)
_cell_measurement_theta_max 17.44
_cell_measurement_theta_min 2.49
_cell_volume 7889(2)
_computing_cell_refinement APEX2
_computing_data_collection 'APEX2 (Bruker, 2004)'
_computing_data_reduction 'SAINT (Bruker, 2004)'
_computing_molecular_graphics 'SHELXTL (Bruker, 2004)'
_computing_publication_material SHELXTL
_computing_structure_refinement 'SHELXL97 (Sheldrick, 1997)'
_computing_structure_solution 'SHELXS97 (Sheldrick, 1997)'
_diffrn_ambient_temperature 291(2)
_diffrn_measured_fraction_theta_full 0.992
_diffrn_measured_fraction_theta_max 0.992
_diffrn_measurement_device_type 'Bruker APEX II CCD area-detector'
_diffrn_measurement_method '\f and \w'
_diffrn_radiation_monochromator graphite
_diffrn_radiation_source 'fine-focus sealed tube'
_diffrn_radiation_type MoK\a
_diffrn_radiation_wavelength 0.71073
_diffrn_reflns_av_R_equivalents 0.0619
_diffrn_reflns_av_sigmaI/netI 0.0736
_diffrn_reflns_limit_h_max 21
_diffrn_reflns_limit_h_min -22
_diffrn_reflns_limit_k_max 38
_diffrn_reflns_limit_k_min -38
_diffrn_reflns_limit_l_max 15
_diffrn_reflns_limit_l_min -15
_diffrn_reflns_number 11662
_diffrn_reflns_theta_full 25.50
_diffrn_reflns_theta_max 25.50
_diffrn_reflns_theta_min 2.49
_diffrn_standards_number 0
_exptl_absorpt_coefficient_mu 1.141
_exptl_absorpt_correction_T_max 0.8945
_exptl_absorpt_correction_T_min 0.7573
_exptl_absorpt_correction_type multi-scan
_exptl_absorpt_process_details '(SADABS; Sheldrick, 1996)'
_exptl_crystal_colour blue
_exptl_crystal_density_diffrn 1.401
_exptl_crystal_density_method 'not measured'
_exptl_crystal_description block
_exptl_crystal_F_000 3472
_exptl_crystal_size_max 0.26
_exptl_crystal_size_mid 0.18
_exptl_crystal_size_min 0.10
_refine_diff_density_max 0.369
_refine_diff_density_min -0.337
_refine_ls_abs_structure_details 'Flack (1983), 1675 Friedel pairs'
_refine_ls_abs_structure_Flack -0.03(2)
_refine_ls_extinction_coef 0.00018(5)
_refine_ls_extinction_expression Fc^*^=kFc[1+0.001xFc^2^\l^3^/sin(2\q)]^-1/4^
_refine_ls_extinction_method SHELXL97
_refine_ls_goodness_of_fit_ref 1.030
_refine_ls_hydrogen_treatment constr
_refine_ls_matrix_type full
_refine_ls_number_parameters 238
_refine_ls_number_reflns 3599
_refine_ls_number_restraints 1
_refine_ls_restrained_S_all 1.030
_refine_ls_R_factor_all 0.0796
_refine_ls_R_factor_gt 0.0472
_refine_ls_shift/su_max 0.001
_refine_ls_shift/su_mean 0.000
_refine_ls_structure_factor_coef Fsqd
_refine_ls_weighting_details 'calc w=1/[\s^2^(Fo^2^)+(0.0455P)^2^+4.4493P] where P=(Fo^2^+2Fc^2^)/3'
_refine_ls_weighting_scheme calc
_refine_ls_wR_factor_gt 0.0978
_refine_ls_wR_factor_ref 0.1175
_reflns_number_gt 2517
_reflns_number_total 3599
_reflns_threshold_expression I>2\s(I)
_cod_data_source_file kp2117.cif
_cod_data_source_block I
_cod_original_sg_symbol_Hall 'F 2 2d'
_cod_database_code 2214771
_cod_database_fobs_code 2214771

loop_
_symmetry_equiv_pos_as_xyz
'x, y, z'
'-x, -y, z'
'x+1/4, -y+1/4, z+1/4'
'-x+1/4, y+1/4, z+1/4'
'x, y+1/2, z+1/2'
'-x, -y+1/2, z+1/2'
'x+1/4, -y+3/4, z+3/4'
'-x+1/4, y+3/4, z+3/4'
'x+1/2, y, z+1/2'
'-x+1/2, -y, z+1/2'
'x+3/4, -y+1/4, z+3/4'
'-x+3/4, y+1/4, z+3/4'
'x+1/2, y+1/2, z'
'-x+1/2, -y+1/2, z'
'x+3/4, -y+3/4, z+1/4'
'-x+3/4, y+3/4, z+1/4'

loop_
_atom_site_type_symbol
_atom_site_label
_atom_site_fract_x
_atom_site_fract_y
_atom_site_fract_z
_atom_site_U_iso_or_equiv
_atom_site_adp_type
_atom_site_calc_flag
_atom_site_refinement_flags
_atom_site_occupancy
Cu Cu1 0.94362(3) 0.221410(19) 0.13402(4) 0.0506(2) Uani d . 1
O O1 1.0258(2) 0.21314(13) 0.2238(3) 0.0634(11) Uani d . 1
O O2 1.0911(3) 0.26709(19) 0.1777(4) 0.0951(17) Uani d . 1
O O3 0.8590(2) 0.22242(12) 0.0479(3) 0.0566(10) Uani d . 1
O O4 0.8358(2) 0.16359(14) 0.1289(5) 0.0794(12) Uani d . 1
N N1 0.8914(2) 0.25056(13) 0.2485(3) 0.0468(11) Uani d . 1
N N2 0.7602(2) 0.43467(13) 0.7749(3) 0.0487(11) Uani d . 1
C C1 0.8983(3) 0.24184(17) 0.3503(4) 0.0498(14) Uani d . 1
H H1 0.9299 0.2213 0.3697 0.060 Uiso calc R 1
C C2 0.8608(3) 0.26183(17) 0.4273(4) 0.0499(14) Uani d . 1
H H2 0.8683 0.2549 0.4965 0.060 Uiso calc R 1
C C3 0.8124(3) 0.29185(14) 0.4024(4) 0.0434(13) Uani d . 1
C C4 0.8042(3) 0.30058(19) 0.2972(5) 0.0552(15) Uani d . 1
H H4 0.7718 0.3205 0.2758 0.066 Uiso calc R 1
C C5 0.8443(3) 0.27966(17) 0.2248(4) 0.0551(15) Uani d . 1
H H5A 0.8380 0.2863 0.1552 0.066 Uiso calc R 1
C C6 0.7696(3) 0.31317(18) 0.4853(4) 0.0553(15) Uani d . 1
H H6A 0.7473 0.2919 0.5272 0.066 Uiso calc R 1
H H6B 0.8020 0.3281 0.5302 0.066 Uiso calc R 1
C C7 0.7137(3) 0.34300(18) 0.4510(5) 0.0579(16) Uani d . 1
H H7A 0.6850 0.3299 0.3980 0.069 Uiso calc R 1
H H7B 0.7360 0.3671 0.4201 0.069 Uiso calc R 1
C C8 0.6663(3) 0.35713(19) 0.5390(5) 0.0657(17) Uani d . 1
H H8A 0.6275 0.3729 0.5096 0.079 Uiso calc R 1
H H8B 0.6464 0.3328 0.5721 0.079 Uiso calc R 1
C C9 0.7015(3) 0.38344(15) 0.6215(5) 0.0503(14) Uani d . 1
C C10 0.7441(3) 0.41616(17) 0.5972(4) 0.0529(15) Uani d . 1
H H10 0.7545 0.4217 0.5281 0.064 Uiso calc R 1
C C11 0.7718(3) 0.44097(17) 0.6741(4) 0.0517(15) Uani d . 1
H H11 0.8000 0.4632 0.6547 0.062 Uiso calc R 1
C C12 0.7200(4) 0.40184(17) 0.7989(5) 0.0627(16) Uani d . 1
H H12 0.7115 0.3965 0.8687 0.075 Uiso calc R 1
C C13 0.6905(3) 0.37572(18) 0.7271(5) 0.0607(16) Uani d . 1
H H13 0.6636 0.3532 0.7483 0.073 Uiso calc R 1
C C14 1.0826(4) 0.2345(3) 0.2237(5) 0.0641(17) Uani d . 1
C C15 1.1433(4) 0.2170(3) 0.2868(7) 0.101(3) Uani d . 1
H H15A 1.1846 0.2336 0.2759 0.152 Uiso calc R 1
H H15B 1.1525 0.1890 0.2652 0.152 Uiso calc R 1
H H15C 1.1311 0.2172 0.3591 0.152 Uiso calc R 1
C C16 0.8226(3) 0.1898(2) 0.0627(5) 0.0638(17) Uani d . 1
C C17 0.7590(4) 0.1858(3) -0.0080(6) 0.094(2) Uani d . 1
H H17A 0.7302 0.1631 0.0149 0.141 Uiso calc R 1
H H17B 0.7745 0.1807 -0.0778 0.141 Uiso calc R 1
H H17C 0.7322 0.2110 -0.0059 0.141 Uiso calc R 1
O O5 0.9779(3) 0.28664(15) 0.0658(4) 0.0954(16) Uani d . 1
H H1W 1.0175 0.2760 0.0731 0.143 Uiso d R 1
H H2W 0.9795 0.3068 0.0257 0.143 Uiso d R 1
O O6 0.7594(3) 0.09240(19) 0.1507(5) 0.133(2) Uani d . 1
H H3W 0.7813 0.1140 0.1647 0.200 Uiso d R 1
H H4W 0.7643 0.0762 0.0993 0.200 Uiso d R 1

loop_
_atom_site_aniso_label
_atom_site_aniso_U_11
_atom_site_aniso_U_22
_atom_site_aniso_U_33
_atom_site_aniso_U_12
_atom_site_aniso_U_13
_atom_site_aniso_U_23
Cu1 0.0534(4) 0.0558(4) 0.0425(3) 0.0047(3) -0.0012(4) -0.0031(3)
O1 0.063(3) 0.074(3) 0.052(3) 0.013(2) -0.007(2) 0.002(2)
O2 0.088(4) 0.113(4) 0.084(4) -0.015(3) -0.006(3) 0.018(3)
O3 0.056(3) 0.062(3) 0.052(2) 0.006(2) -0.007(2) -0.0083(19)
O4 0.077(3) 0.077(3) 0.085(3) -0.011(2) -0.008(3) 0.002(3)
N1 0.049(3) 0.046(3) 0.045(3) 0.003(2) 0.000(2) 0.001(2)
N2 0.057(3) 0.047(3) 0.042(3) -0.004(2) 0.003(2) 0.004(2)
C1 0.047(3) 0.052(3) 0.051(4) 0.004(3) -0.003(3) 0.005(3)
C2 0.051(4) 0.053(3) 0.046(3) -0.001(3) -0.004(3) 0.002(3)
C3 0.044(3) 0.037(2) 0.049(4) -0.007(2) -0.005(3) -0.008(2)
C4 0.067(4) 0.052(3) 0.046(3) 0.013(3) -0.009(3) -0.003(3)
C5 0.070(4) 0.056(3) 0.039(3) 0.014(3) -0.006(3) 0.000(3)
C6 0.055(4) 0.057(3) 0.054(4) -0.007(3) -0.002(3) -0.013(3)
C7 0.062(4) 0.053(3) 0.059(4) 0.010(3) -0.008(3) -0.018(3)
C8 0.053(4) 0.069(4) 0.075(4) 0.007(3) -0.002(3) -0.023(3)
C9 0.044(3) 0.041(3) 0.066(4) 0.003(2) -0.002(3) -0.012(3)
C10 0.056(4) 0.057(3) 0.046(3) 0.004(3) 0.002(3) -0.009(3)
C11 0.054(4) 0.050(3) 0.051(4) -0.005(3) -0.002(3) 0.000(3)
C12 0.086(5) 0.052(3) 0.050(3) -0.007(3) 0.000(3) 0.007(3)
C13 0.070(4) 0.049(3) 0.064(4) -0.016(3) 0.000(3) 0.003(3)
C14 0.048(4) 0.099(5) 0.046(4) 0.004(4) 0.007(3) -0.014(4)
C15 0.058(5) 0.150(8) 0.095(6) 0.016(5) -0.026(5) -0.007(5)
C16 0.055(4) 0.079(5) 0.057(4) 0.009(4) 0.001(3) -0.026(4)
C17 0.063(5) 0.135(7) 0.084(5) 0.003(5) -0.013(4) -0.050(5)
O5 0.079(3) 0.094(4) 0.113(4) -0.001(3) 0.011(3) 0.027(3)
O6 0.169(6) 0.124(5) 0.107(5) -0.062(4) 0.025(5) -0.015(4)

loop_
_atom_type_symbol
_atom_type_description
_atom_type_scat_dispersion_real
_atom_type_scat_dispersion_imag
_atom_type_scat_source
C C 0.0033 0.0016 'International Tables Vol C Tables 4.2.6.8 and 6.1.1.4'
H H 0.0000 0.0000 'International Tables Vol C Tables 4.2.6.8 and 6.1.1.4'
N N 0.0061 0.0033 'International Tables Vol C Tables 4.2.6.8 and 6.1.1.4'
O O 0.0106 0.0060 'International Tables Vol C Tables 4.2.6.8 and 6.1.1.4'
Cu Cu 0.3201 1.2651 'International Tables Vol C Tables 4.2.6.8 and 6.1.1.4'

loop_
_geom_angle_atom_site_label_1
_geom_angle_atom_site_label_2
_geom_angle_atom_site_label_3
_geom_angle_site_symmetry_1
_geom_angle_site_symmetry_3
_geom_angle
_geom_angle_publ_flag
O3 Cu1 O1 . . 172.88(18) yes
O3 Cu1 N1 . . 90.19(17) ?
O1 Cu1 N1 . . 91.35(17) yes
O3 Cu1 N2 . 16_644 88.36(17) ?
O1 Cu1 N2 . 16_644 89.17(17) yes
N1 Cu1 N2 . 16_644 172.12(18) ?
O3 Cu1 O5 . . 90.03(17) yes
O1 Cu1 O5 . . 96.93(19) yes
N1 Cu1 O5 . . 89.59(17) yes
N2 Cu1 O5 16_644 . 98.15(18) yes
C14 O1 Cu1 . . 126.6(4) ?
C16 O3 Cu1 . . 110.4(4) ?
C5 N1 C1 . . 115.8(5) ?
C5 N1 Cu1 . . 119.5(4) ?
C1 N1 Cu1 . . 124.6(4) ?
C11 N2 C12 . . 116.1(5) ?
C11 N2 Cu1 . 12_655 120.8(4) ?
C12 N2 Cu1 . 12_655 123.0(4) ?
N1 C1 C2 . . 123.5(5) ?
N1 C1 H1 . . 118.3 ?
C2 C1 H1 . . 118.3 ?
C3 C2 C1 . . 120.4(5) ?
C3 C2 H2 . . 119.8 ?
C1 C2 H2 . . 119.8 ?
C2 C3 C4 . . 116.4(5) ?
C2 C3 C6 . . 121.1(5) ?
C4 C3 C6 . . 122.5(5) ?
C5 C4 C3 . . 119.8(5) ?
C5 C4 H4 . . 120.1 ?
C3 C4 H4 . . 120.1 ?
N1 C5 C4 . . 124.0(5) ?
N1 C5 H5A . . 118.0 ?
C4 C5 H5A . . 118.0 ?
C7 C6 C3 . . 117.7(5) ?
C7 C6 H6A . . 107.9 ?
C3 C6 H6A . . 107.9 ?
C7 C6 H6B . . 107.9 ?
C3 C6 H6B . . 107.9 ?
H6A C6 H6B . . 107.2 ?
C6 C7 C8 . . 113.1(5) ?
C6 C7 H7A . . 109.0 ?
C8 C7 H7A . . 109.0 ?
C6 C7 H7B . . 109.0 ?
C8 C7 H7B . . 109.0 ?
H7A C7 H7B . . 107.8 ?
C9 C8 C7 . . 115.5(5) ?
C9 C8 H8A . . 108.4 ?
C7 C8 H8A . . 108.4 ?
C9 C8 H8B . . 108.4 ?
C7 C8 H8B . . 108.4 ?
H8A C8 H8B . . 107.5 ?
C10 C9 C13 . . 116.7(5) ?
C10 C9 C8 . . 122.2(6) ?
C13 C9 C8 . . 121.1(5) ?
C9 C10 C11 . . 120.7(5) ?
C9 C10 H10 . . 119.7 ?
C11 C10 H10 . . 119.7 ?
N2 C11 C10 . . 123.3(5) ?
N2 C11 H11 . . 118.4 ?
C10 C11 H11 . . 118.4 ?
N2 C12 C13 . . 124.2(6) ?
N2 C12 H12 . . 117.9 ?
C13 C12 H12 . . 117.9 ?
C12 C13 C9 . . 119.1(5) ?
C12 C13 H13 . . 120.5 ?
C9 C13 H13 . . 120.5 ?
O2 C14 O1 . . 125.3(7) ?
O2 C14 C15 . . 118.8(7) ?
O1 C14 C15 . . 115.9(7) ?
C14 C15 H15A . . 109.5 ?
C14 C15 H15B . . 109.5 ?
H15A C15 H15B . . 109.5 ?
C14 C15 H15C . . 109.5 ?
H15A C15 H15C . . 109.5 ?
H15B C15 H15C . . 109.5 ?
O4 C16 O3 . . 124.2(6) ?
O4 C16 C17 . . 121.5(7) ?
O3 C16 C17 . . 114.4(7) ?
C16 C17 H17A . . 109.5 ?
C16 C17 H17B . . 109.5 ?
H17A C17 H17B . . 109.5 ?
C16 C17 H17C . . 109.5 ?
H17A C17 H17C . . 109.5 ?
H17B C17 H17C . . 109.5 ?
Cu1 O5 H1W . . 80.8 ?
Cu1 O5 H2W . . 159.1 ?
H1W O5 H2W . . 111.2 ?
H3W O6 H4W . . 129.1 ?

loop_
_geom_bond_atom_site_label_1
_geom_bond_atom_site_label_2
_geom_bond_site_symmetry_2
_geom_bond_distance
_geom_bond_publ_flag
Cu1 O3 . 1.952(4) yes
Cu1 O1 . 1.960(4) yes
Cu1 N1 . 2.011(4) yes
Cu1 N2 16_644 2.037(4) yes
Cu1 O5 . 2.371(5) yes
O1 C14 . 1.280(8) ?
O2 C14 . 1.217(8) ?
O3 C16 . 1.275(8) ?
O4 C16 . 1.226(8) ?
N1 C5 . 1.332(6) ?
N1 C1 . 1.347(6) ?
N2 C11 . 1.332(6) ?
N2 C12 . 1.342(7) ?
N2 Cu1 12_655 2.037(4) ?
C1 C2 . 1.381(7) ?
C1 H1 . 0.9300 ?
C2 C3 . 1.373(7) ?
C2 H2 . 0.9300 ?
C3 C4 . 1.393(8) ?
C3 C6 . 1.508(7) ?
C4 C5 . 1.380(8) ?
C4 H4 . 0.9300 ?
C5 H5A . 0.9300 ?
C6 C7 . 1.500(8) ?
C6 H6A . 0.9700 ?
C6 H6B . 0.9700 ?
C7 C8 . 1.517(8) ?
C7 H7A . 0.9700 ?
C7 H7B . 0.9700 ?
C8 C9 . 1.516(8) ?
C8 H8A . 0.9700 ?
C8 H8B . 0.9700 ?
C9 C10 . 1.366(7) ?
C9 C13 . 1.398(8) ?
C10 C11 . 1.377(7) ?
C10 H10 . 0.9300 ?
C11 H11 . 0.9300 ?
C12 C13 . 1.370(8) ?
C12 H12 . 0.9300 ?
C13 H13 . 0.9300 ?
C14 C15 . 1.520(9) ?
C15 H15A . 0.9600 ?
C15 H15B . 0.9600 ?
C15 H15C . 0.9600 ?
C16 C17 . 1.517(9) ?
C17 H17A . 0.9600 ?
C17 H17B . 0.9600 ?
C17 H17C . 0.9600 ?
O5 H1W . 0.8307 ?
O5 H2W . 0.8299 ?
O6 H3W . 0.8316 ?
O6 H4W . 0.8492 ?

loop_
_geom_hbond_atom_site_label_D
_geom_hbond_atom_site_label_H
_geom_hbond_atom_site_label_A
_geom_hbond_site_symmetry_A
_geom_hbond_distance_DH
_geom_hbond_distance_HA
_geom_hbond_distance_DA
_geom_hbond_angle_DHA
_geom_hbond_publ_flag
O5 H1W O2 . 0.83 1.96 2.663(8) 141.5 yes
O5 H2W O6 12_654 0.83 1.99 2.795(8) 163.6 yes
O6 H3W O4 . 0.83 1.96 2.730(7) 153.8 yes
O6 H4W O1 11_454 0.85 2.07 2.916(7) 179.7 yes

loop_
_geom_torsion_atom_site_label_1
_geom_torsion_atom_site_label_2
_geom_torsion_atom_site_label_3
_geom_torsion_atom_site_label_4
_geom_torsion_site_symmetry_1
_geom_torsion
O3 Cu1 O1 C14 . 156.8(13)
N1 Cu1 O1 C14 . -100.8(5)
N2 Cu1 O1 C14 16_644 87.1(5)
O5 Cu1 O1 C14 . -11.0(5)
O1 Cu1 O3 C16 . 12.0(17)
N1 Cu1 O3 C16 . -90.4(4)
N2 Cu1 O3 C16 16_644 81.8(4)
O5 Cu1 O3 C16 . 180.0(4)
O3 Cu1 N1 C5 . -36.9(4)
O1 Cu1 N1 C5 . 150.1(4)
N2 Cu1 N1 C5 16_644 -116.2(13)
O5 Cu1 N1 C5 . 53.1(4)
O3 Cu1 N1 C1 . 140.5(4)
O1 Cu1 N1 C1 . -32.6(4)
N2 Cu1 N1 C1 16_644 61.1(15)
O5 Cu1 N1 C1 . -129.5(4)
C5 N1 C1 C2 . -1.3(8)
Cu1 N1 C1 C2 . -178.8(4)
N1 C1 C2 C3 . 1.3(9)
C1 C2 C3 C4 . -0.2(8)
C1 C2 C3 C6 . 178.4(5)
C2 C3 C4 C5 . -0.6(8)
C6 C3 C4 C5 . -179.2(5)
C1 N1 C5 C4 . 0.4(8)
Cu1 N1 C5 C4 . 178.0(5)
C3 C4 C5 N1 . 0.5(9)
C2 C3 C6 C7 . -174.9(5)
C4 C3 C6 C7 . 3.6(8)
C3 C6 C7 C8 . 170.5(5)
C6 C7 C8 C9 . 66.6(7)
C7 C8 C9 C10 . 47.2(8)
C7 C8 C9 C13 . -134.2(6)
C13 C9 C10 C11 . -2.7(8)
C8 C9 C10 C11 . 175.9(5)
C12 N2 C11 C10 . 0.9(9)
Cu1 N2 C11 C10 12_655 177.5(4)
C9 C10 C11 N2 . 0.9(9)
C11 N2 C12 C13 . -0.8(9)
Cu1 N2 C12 C13 12_655 -177.4(5)
N2 C12 C13 C9 . -0.9(10)
C10 C9 C13 C12 . 2.7(8)
C8 C9 C13 C12 . -176.0(6)
Cu1 O1 C14 O2 . 10.7(9)
Cu1 O1 C14 C15 . -169.1(4)
Cu1 O3 C16 O4 . 6.4(7)
Cu1 O3 C16 C17 . -174.7(4)
